data_4344709
loop_
_publ_author_name
'Song, Li-Cheng'
'Xu, Kai-Kai'
'Han, Xiao-Feng'
'Zhang, Ji-Wei'

_publ_section_title
;
 Synthetic and Structural Studies of 2-Acylmethyl-6-R-Difunctionalized
 Pyridine Ligand-Containing Iron Complexes Related to [Fe]-Hydrogenase.
;
_journal_issue 3
_journal_name_full 'Inorganic chemistry'
_journal_page_first 1258
_journal_page_last 1269
_journal_paper_doi 10.1021/acs.inorgchem.5b02490
_journal_volume 55
_journal_year 2016
_chemical_formula_sum 'C23 H19 Cl2 Fe N O3 S2'
_chemical_formula_weight 548.26
_chemical_name_systematic
; 
 ? 
;
_space_group_IT_number 14
_symmetry_cell_setting monoclinic
_symmetry_space_group_name_Hall '-P 2ybc'
_symmetry_space_group_name_H-M 'P 1 21/c 1'
_atom_sites_solution_hydrogens geom
_atom_sites_solution_primary direct
_atom_sites_solution_secondary difmap
_audit_creation_method SHELXL-97
_cell_angle_alpha 90.00
_cell_angle_beta 108.507(2)
_cell_angle_gamma 90.00
_cell_formula_units_Z 4
_cell_length_a 8.8635(18)
_cell_length_b 26.586(5)
_cell_length_c 10.356(2)
_cell_measurement_temperature 113(2)
_cell_volume 2314.1(8)
_computing_cell_refinement CrystalClear
_computing_data_collection CrystalClear
_computing_data_reduction CrystalClear
_computing_molecular_graphics 'Bruker SHELXTL'
_computing_publication_material 'CrystalStructure 3.8'
_computing_structure_refinement 'SHELXL-97 (Sheldrick, 1997)'
_computing_structure_solution 'SHELXS-97 (Sheldrick, 1990)'
_diffrn_ambient_temperature 113(2)
_diffrn_measured_fraction_theta_full 0.999
_diffrn_measured_fraction_theta_max 0.999
_diffrn_measurement_device_type 'Rigaku Saturn724 CCD'
_diffrn_measurement_method '\w and \f scans'
_diffrn_radiation_monochromator multilayer
_diffrn_radiation_source 'rotating anode'
_diffrn_radiation_type MoK\a
_diffrn_radiation_wavelength 0.71073
_diffrn_reflns_av_R_equivalents 0.0431
_diffrn_reflns_av_sigmaI/netI 0.0394
_diffrn_reflns_limit_h_max 11
_diffrn_reflns_limit_h_min -11
_diffrn_reflns_limit_k_max 32
_diffrn_reflns_limit_k_min -34
_diffrn_reflns_limit_l_max 13
_diffrn_reflns_limit_l_min -13
_diffrn_reflns_number 24024
_diffrn_reflns_theta_full 27.87
_diffrn_reflns_theta_max 27.87
_diffrn_reflns_theta_min 1.53
_exptl_absorpt_coefficient_mu 1.090
_exptl_absorpt_correction_T_max 0.8804
_exptl_absorpt_correction_T_min 0.8115
_exptl_absorpt_correction_type multi-scan
_exptl_absorpt_process_details Crystalclear
_exptl_crystal_colour yellow
_exptl_crystal_density_diffrn 1.574
_exptl_crystal_density_method 'not measured'
_exptl_crystal_description Prism
_exptl_crystal_F_000 1120
_exptl_crystal_size_max 0.20
_exptl_crystal_size_mid 0.18
_exptl_crystal_size_min 0.12
_refine_diff_density_max 0.382
_refine_diff_density_min -0.463
_refine_diff_density_rms 0.069
_refine_ls_extinction_method none
_refine_ls_goodness_of_fit_ref 1.045
_refine_ls_hydrogen_treatment mixed
_refine_ls_matrix_type full
_refine_ls_number_parameters 289
_refine_ls_number_reflns 5509
_refine_ls_number_restraints 0
_refine_ls_restrained_S_all 1.045
_refine_ls_R_factor_all 0.0334
_refine_ls_R_factor_gt 0.0293
_refine_ls_shift/su_max 0.001
_refine_ls_shift/su_mean 0.000
_refine_ls_structure_factor_coef Fsqd
_refine_ls_weighting_details 'calc w=1/[\s^2^(Fo^2^)+(0.0331P)^2^+0.3018P] where P=(Fo^2^+2Fc^2^)/3'
_refine_ls_weighting_scheme calc
_refine_ls_wR_factor_gt 0.0712
_refine_ls_wR_factor_ref 0.0730
_reflns_number_gt 4938
_reflns_number_total 5509
_reflns_threshold_expression >2sigma(I)
_cod_data_source_file ic5b02490_si_002.cif
_cod_data_source_block 13
_cod_depositor_comments
;
The following automatic conversions were performed:

'_symmetry_cell_setting' value 'Monoclinic' changed to 'monoclinic'
according to
/usr/data/users/saulius/crontab/automatic-downloads/current/ACS/lib/dictionaries/cif_core.dic
dictionary named 'cif_core.dic' version 2.4.2 from 2011-04-26.

Automatic conversion script
Id: cif_fix_values 4268 2015-11-12 08:31:59Z antanas 
;
_cod_original_sg_symbol_H-M P2(1)/c
_cod_database_code 4344709

loop_
_symmetry_equiv_pos_as_xyz
'x, y, z'
'-x, y+1/2, -z+1/2'
'-x, -y, -z'
'x, -y-1/2, z-1/2'

loop_
_atom_site_label
_atom_site_type_symbol
_atom_site_fract_x
_atom_site_fract_y
_atom_site_fract_z
_atom_site_U_iso_or_equiv
_atom_site_adp_type
_atom_site_occupancy
_atom_site_symmetry_multiplicity
_atom_site_calc_flag
_atom_site_refinement_flags
Fe1 Fe 0.47082(3) 0.113196(8) 0.16248(2) 0.01448(7) Uani 1 1 d .
S1 S 0.34108(5) 0.034463(14) 0.09539(4) 0.01791(9) Uani 1 1 d .
S2 S 0.62292(5) 0.070218(14) 0.36028(4) 0.01832(9) Uani 1 1 d .
O1 O 0.30817(15) 0.16835(5) -0.08696(12) 0.0296(3) Uani 1 1 d .
O2 O 0.74714(15) 0.10129(5) 0.06949(14) 0.0317(3) Uani 1 1 d .
O3 O 0.66988(14) 0.19994(4) 0.25015(12) 0.0238(3) Uani 1 1 d .
N1 N 0.30420(15) 0.12342(5) 0.24934(12) 0.0151(3) Uani 1 1 d .
C1 C 0.36670(19) 0.14571(6) 0.01006(16) 0.0192(3) Uani 1 1 d .
C2 C 0.6380(2) 0.10529(6) 0.10495(16) 0.0211(3) Uani 1 1 d .
C3 C 0.54563(19) 0.17844(6) 0.23876(16) 0.0176(3) Uani 1 1 d .
C4 C 0.41698(19) 0.20568(6) 0.28388(17) 0.0201(3) Uani 1 1 d .
H4A H 0.4680 0.2237 0.3705 0.024 Uiso 1 1 calc R
H4B H 0.3627 0.2309 0.2143 0.024 Uiso 1 1 calc R
C5 C 0.29725(19) 0.16940(6) 0.30282(15) 0.0173(3) Uani 1 1 d .
C6 C 0.1859(2) 0.18030(6) 0.36715(17) 0.0230(3) Uani 1 1 d .
H6 H 0.1839 0.2125 0.4063 0.028 Uiso 1 1 calc R
C7 C 0.0780(2) 0.14376(7) 0.37368(18) 0.0271(4) Uani 1 1 d .
H7 H -0.0016 0.1510 0.4146 0.033 Uiso 1 1 calc R
C8 C 0.0865(2) 0.09659(7) 0.32017(17) 0.0239(4) Uani 1 1 d .
H8 H 0.0134 0.0710 0.3244 0.029 Uiso 1 1 calc R
C9 C 0.20248(18) 0.08711(6) 0.26067(15) 0.0176(3) Uani 1 1 d .
C10 C 0.2274(2) 0.03537(6) 0.21300(16) 0.0203(3) Uani 1 1 d .
H10A H 0.1222 0.0198 0.1683 0.024 Uiso 1 1 calc R
H10B H 0.2830 0.0146 0.2933 0.024 Uiso 1 1 calc R
C11 C 0.19193(19) 0.04313(6) -0.06543(16) 0.0174(3) Uani 1 1 d .
C12 C 0.05297(19) 0.07035(6) -0.08238(16) 0.0197(3) Uani 1 1 d .
H12 H 0.0289 0.0829 -0.0052 0.024 Uiso 1 1 calc R
C13 C -0.0501(2) 0.07911(6) -0.21208(17) 0.0211(3) Uani 1 1 d .
H13 H -0.1452 0.0975 -0.2236 0.025 Uiso 1 1 calc R
C14 C -0.01569(19) 0.06119(6) -0.32594(16) 0.0211(3) Uani 1 1 d .
H14 H -0.0855 0.0680 -0.4149 0.025 Uiso 1 1 calc R
C15 C 0.1220(2) 0.03323(6) -0.30797(16) 0.0208(3) Uani 1 1 d .
H15 H 0.1452 0.0203 -0.3851 0.025 Uiso 1 1 calc R
C16 C 0.2255(2) 0.02407(6) -0.17862(16) 0.0188(3) Uani 1 1 d .
H16 H 0.3191 0.0048 -0.1670 0.023 Uiso 1 1 calc R
C17 C 0.58956(18) 0.10223(6) 0.49966(15) 0.0161(3) Uani 1 1 d .
C18 C 0.4925(2) 0.08171(6) 0.56873(17) 0.0255(4) Uani 1 1 d .
H18 H 0.4427 0.0501 0.5417 0.031 Uiso 1 1 calc R
C19 C 0.4685(2) 0.10755(7) 0.67720(19) 0.0324(4) Uani 1 1 d .
H19 H 0.4022 0.0933 0.7239 0.039 Uiso 1 1 calc R
C20 C 0.5392(2) 0.15351(7) 0.71812(18) 0.0286(4) Uani 1 1 d .
H20 H 0.5200 0.1712 0.7911 0.034 Uiso 1 1 calc R
C21 C 0.6385(2) 0.17367(6) 0.65211(16) 0.0215(3) Uani 1 1 d .
H21 H 0.6890 0.2051 0.6804 0.026 Uiso 1 1 calc R
C22 C 0.66413(19) 0.14796(6) 0.54487(16) 0.0181(3) Uani 1 1 d .
H22 H 0.7341 0.1618 0.5012 0.022 Uiso 1 1 calc R
Cl1 Cl 0.98476(6) 0.307046(18) 0.48227(5) 0.03571(12) Uani 1 1 d .
Cl2 Cl 1.03258(6) 0.217181(16) 0.65002(4) 0.02964(11) Uani 1 1 d .
C23 C 0.8951(2) 0.26379(6) 0.56316(19) 0.0278(4) Uani 1 1 d .
H23A H 0.8040 0.2475 0.4945 0.033 Uiso 1 1 calc R
H23B H 0.8540 0.2818 0.6288 0.033 Uiso 1 1 calc R

loop_
_atom_site_aniso_label
_atom_site_aniso_U_11
_atom_site_aniso_U_22
_atom_site_aniso_U_33
_atom_site_aniso_U_23
_atom_site_aniso_U_13
_atom_site_aniso_U_12
Fe1 0.01326(13) 0.01531(12) 0.01403(11) 0.00010(8) 0.00314(9) 0.00098(8)
S1 0.0172(2) 0.01687(19) 0.01608(18) -0.00142(13) 0.00014(15) 0.00184(15)
S2 0.0191(2) 0.01686(19) 0.01525(18) -0.00188(13) 0.00011(15) 0.00427(15)
O1 0.0257(7) 0.0423(7) 0.0222(6) 0.0123(5) 0.0097(5) 0.0092(6)
O2 0.0218(7) 0.0420(8) 0.0358(7) 0.0015(6) 0.0154(6) 0.0038(6)
O3 0.0225(6) 0.0207(6) 0.0291(6) -0.0002(5) 0.0093(5) -0.0049(5)
N1 0.0138(7) 0.0162(6) 0.0141(6) 0.0008(5) 0.0027(5) 0.0010(5)
C1 0.0156(8) 0.0237(8) 0.0203(8) -0.0008(6) 0.0085(7) 0.0003(6)
C2 0.0216(9) 0.0199(8) 0.0187(8) 0.0003(6) 0.0020(7) 0.0021(7)
C3 0.0183(8) 0.0163(7) 0.0173(7) 0.0031(5) 0.0045(6) 0.0012(6)
C4 0.0208(8) 0.0146(7) 0.0246(8) 0.0001(6) 0.0066(7) 0.0020(6)
C5 0.0178(8) 0.0171(7) 0.0154(7) 0.0015(5) 0.0029(6) 0.0022(6)
C6 0.0254(9) 0.0230(8) 0.0213(8) -0.0014(6) 0.0085(7) 0.0052(7)
C7 0.0241(9) 0.0362(10) 0.0251(9) -0.0017(7) 0.0134(7) 0.0023(8)
C8 0.0207(9) 0.0301(9) 0.0221(8) 0.0023(7) 0.0084(7) -0.0045(7)
C9 0.0158(8) 0.0202(8) 0.0140(7) 0.0016(5) 0.0007(6) -0.0011(6)
C10 0.0225(9) 0.0192(8) 0.0180(8) 0.0011(6) 0.0048(7) -0.0026(6)
C11 0.0163(8) 0.0143(7) 0.0177(7) -0.0006(5) 0.0000(6) -0.0019(6)
C12 0.0190(8) 0.0185(8) 0.0201(8) -0.0044(6) 0.0039(7) 0.0008(6)
C13 0.0155(8) 0.0197(8) 0.0243(8) -0.0005(6) 0.0010(7) 0.0018(6)
C14 0.0192(9) 0.0207(8) 0.0189(8) 0.0013(6) -0.0005(7) -0.0019(6)
C15 0.0225(9) 0.0208(8) 0.0182(8) -0.0019(6) 0.0053(7) -0.0020(7)
C16 0.0179(8) 0.0156(7) 0.0215(8) -0.0017(6) 0.0043(6) 0.0005(6)
C17 0.0144(8) 0.0172(7) 0.0140(7) 0.0007(5) 0.0006(6) 0.0021(6)
C18 0.0269(10) 0.0254(9) 0.0221(8) -0.0003(6) 0.0049(7) -0.0086(7)
C19 0.0335(11) 0.0413(11) 0.0284(10) -0.0030(8) 0.0185(9) -0.0129(8)
C20 0.0312(10) 0.0354(10) 0.0227(9) -0.0059(7) 0.0133(8) -0.0009(8)
C21 0.0251(9) 0.0187(8) 0.0195(8) -0.0019(6) 0.0052(7) 0.0001(7)
C22 0.0172(8) 0.0202(8) 0.0166(7) 0.0012(6) 0.0049(6) -0.0001(6)
Cl1 0.0363(3) 0.0371(3) 0.0356(3) 0.01071(19) 0.0142(2) -0.0056(2)
Cl2 0.0320(2) 0.0272(2) 0.0272(2) 0.00098(16) 0.00572(19) -0.00303(18)
C23 0.0235(9) 0.0271(9) 0.0355(10) 0.0026(7) 0.0131(8) -0.0026(7)

loop_
_atom_type_symbol
_atom_type_description
_atom_type_scat_dispersion_real
_atom_type_scat_dispersion_imag
_atom_type_scat_source
C C 0.0033 0.0016 'International Tables Vol C Tables 4.2.6.8 and 6.1.1.4'
H H 0.0000 0.0000 'International Tables Vol C Tables 4.2.6.8 and 6.1.1.4'
N N 0.0061 0.0033 'International Tables Vol C Tables 4.2.6.8 and 6.1.1.4'
O O 0.0106 0.0060 'International Tables Vol C Tables 4.2.6.8 and 6.1.1.4'
S S 0.1246 0.1234 'International Tables Vol C Tables 4.2.6.8 and 6.1.1.4'
Cl Cl 0.1484 0.1585 'International Tables Vol C Tables 4.2.6.8 and 6.1.1.4'
Fe Fe 0.3463 0.8444 'International Tables Vol C Tables 4.2.6.8 and 6.1.1.4'

loop_
_geom_angle_atom_site_label_1
_geom_angle_atom_site_label_2
_geom_angle_atom_site_label_3
_geom_angle
C2 Fe1 C1 90.74(7)
C2 Fe1 C3 91.64(7)
C1 Fe1 C3 86.60(7)
C2 Fe1 N1 172.82(6)
C1 Fe1 N1 94.87(6)
C3 Fe1 N1 84.24(6)
C2 Fe1 S2 85.77(5)
C1 Fe1 S2 176.48(5)
C3 Fe1 S2 93.01(5)
N1 Fe1 S2 88.57(4)
C2 Fe1 S1 100.08(5)
C1 Fe1 S1 95.84(5)
C3 Fe1 S1 167.98(5)
N1 Fe1 S1 83.82(4)
S2 Fe1 S1 85.273(18)
C11 S1 C10 102.75(8)
C11 S1 Fe1 107.76(5)
C10 S1 Fe1 96.45(5)
C17 S2 Fe1 106.04(5)
C9 N1 C5 119.48(13)
C9 N1 Fe1 123.84(10)
C5 N1 Fe1 116.65(10)
O1 C1 Fe1 175.72(15)
O2 C2 Fe1 178.32(15)
O3 C3 C4 119.01(14)
O3 C3 Fe1 130.19(12)
C4 C3 Fe1 110.73(10)
C5 C4 C3 111.18(12)
C5 C4 H4A 109.4
C3 C4 H4A 109.4
C5 C4 H4B 109.4
C3 C4 H4B 109.4
H4A C4 H4B 108.0
N1 C5 C6 121.22(14)
N1 C5 C4 113.82(13)
C6 C5 C4 124.95(14)
C7 C6 C5 119.15(15)
C7 C6 H6 120.4
C5 C6 H6 120.4
C6 C7 C8 119.43(15)
C6 C7 H7 120.3
C8 C7 H7 120.3
C9 C8 C7 119.24(15)
C9 C8 H8 120.4
C7 C8 H8 120.4
N1 C9 C8 121.38(15)
N1 C9 C10 117.01(13)
C8 C9 C10 121.52(14)
C9 C10 S1 113.87(11)
C9 C10 H10A 108.8
S1 C10 H10A 108.8
C9 C10 H10B 108.8
S1 C10 H10B 108.8
H10A C10 H10B 107.7
C12 C11 C16 120.00(15)
C12 C11 S1 123.35(12)
C16 C11 S1 116.50(12)
C13 C12 C11 119.70(15)
C13 C12 H12 120.2
C11 C12 H12 120.2
C12 C13 C14 120.68(15)
C12 C13 H13 119.7
C14 C13 H13 119.7
C15 C14 C13 119.24(15)
C15 C14 H14 120.4
C13 C14 H14 120.4
C16 C15 C14 120.51(15)
C16 C15 H15 119.7
C14 C15 H15 119.7
C15 C16 C11 119.85(15)
C15 C16 H16 120.1
C11 C16 H16 120.1
C22 C17 C18 118.30(14)
C22 C17 S2 120.48(12)
C18 C17 S2 121.20(12)
C19 C18 C17 119.96(15)
C19 C18 H18 120.0
C17 C18 H18 120.0
C20 C19 C18 121.05(16)
C20 C19 H19 119.5
C18 C19 H19 119.5
C19 C20 C21 119.41(15)
C19 C20 H20 120.3
C21 C20 H20 120.3
C20 C21 C22 119.87(15)
C20 C21 H21 120.1
C22 C21 H21 120.1
C21 C22 C17 121.35(14)
C21 C22 H22 119.3
C17 C22 H22 119.3
Cl1 C23 Cl2 111.02(10)
Cl1 C23 H23A 109.4
Cl2 C23 H23A 109.4
Cl1 C23 H23B 109.4
Cl2 C23 H23B 109.4
H23A C23 H23B 108.0

loop_
_geom_bond_atom_site_label_1
_geom_bond_atom_site_label_2
_geom_bond_distance
Fe1 C2 1.7767(17)
Fe1 C1 1.7793(17)
Fe1 C3 1.9340(16)
Fe1 N1 1.9766(13)
Fe1 S2 2.3592(5)
Fe1 S1 2.3832(6)
S1 C11 1.7823(16)
S1 C10 1.8108(16)
S2 C17 1.7793(15)
O1 C1 1.1444(19)
O2 C2 1.143(2)
O3 C3 1.2128(19)
N1 C9 1.351(2)
N1 C5 1.3517(19)
C3 C4 1.543(2)
C4 C5 1.492(2)
C4 H4A 0.9900
C4 H4B 0.9900
C5 C6 1.385(2)
C6 C7 1.380(2)
C6 H6 0.9500
C7 C8 1.383(2)
C7 H7 0.9500
C8 C9 1.379(2)
C8 H8 0.9500
C9 C10 1.501(2)
C10 H10A 0.9900
C10 H10B 0.9900
C11 C12 1.391(2)
C11 C16 1.393(2)
C12 C13 1.383(2)
C12 H12 0.9500
C13 C14 1.392(2)
C13 H13 0.9500
C14 C15 1.390(2)
C14 H14 0.9500
C15 C16 1.384(2)
C15 H15 0.9500
C16 H16 0.9500
C17 C22 1.392(2)
C17 C18 1.393(2)
C18 C19 1.390(2)
C18 H18 0.9500
C19 C20 1.377(3)
C19 H19 0.9500
C20 C21 1.382(2)
C20 H20 0.9500
C21 C22 1.383(2)
C21 H21 0.9500
C22 H22 0.9500
Cl1 C23 1.7543(17)
Cl2 C23 1.7701(18)
C23 H23A 0.9900
C23 H23B 0.9900

loop_
_geom_torsion_atom_site_label_1
_geom_torsion_atom_site_label_2
_geom_torsion_atom_site_label_3
_geom_torsion_atom_site_label_4
_geom_torsion
C2 Fe1 S1 C11 -96.05(8)
C1 Fe1 S1 C11 -4.25(7)
C3 Fe1 S1 C11 96.9(2)
N1 Fe1 S1 C11 90.03(7)
S2 Fe1 S1 C11 179.10(5)
C2 Fe1 S1 C10 158.32(8)
C1 Fe1 S1 C10 -109.88(7)
C3 Fe1 S1 C10 -8.7(2)
N1 Fe1 S1 C10 -15.59(7)
S2 Fe1 S1 C10 73.48(6)
C2 Fe1 S2 C17 138.70(8)
C1 Fe1 S2 C17 130.7(9)
C3 Fe1 S2 C17 47.28(7)
N1 Fe1 S2 C17 -36.88(7)
S1 Fe1 S2 C17 -120.79(6)
C2 Fe1 N1 C9 -114.4(5)
C1 Fe1 N1 C9 104.30(13)
C3 Fe1 N1 C9 -169.63(13)
S2 Fe1 N1 C9 -76.46(12)
S1 Fe1 N1 C9 8.94(12)
C2 Fe1 N1 C5 63.8(5)
C1 Fe1 N1 C5 -77.53(12)
C3 Fe1 N1 C5 8.54(11)
S2 Fe1 N1 C5 101.71(11)
S1 Fe1 N1 C5 -172.89(11)
C2 Fe1 C1 O1 -47(2)
C3 Fe1 C1 O1 45(2)
N1 Fe1 C1 O1 129(2)
S2 Fe1 C1 O1 -39(3)
S1 Fe1 C1 O1 -147(2)
C1 Fe1 C2 O2 92(6)
C3 Fe1 C2 O2 5(6)
N1 Fe1 C2 O2 -50(6)
S2 Fe1 C2 O2 -88(6)
S1 Fe1 C2 O2 -172(6)
C2 Fe1 C3 O3 -6.51(16)
C1 Fe1 C3 O3 -97.15(16)
N1 Fe1 C3 O3 167.60(16)
S2 Fe1 C3 O3 79.34(15)
S1 Fe1 C3 O3 160.74(14)
C2 Fe1 C3 C4 170.57(11)
C1 Fe1 C3 C4 79.92(11)
N1 Fe1 C3 C4 -15.32(10)
S2 Fe1 C3 C4 -103.58(10)
S1 Fe1 C3 C4 -22.2(3)
O3 C3 C4 C5 -162.62(14)
Fe1 C3 C4 C5 19.94(16)
C9 N1 C5 C6 -1.1(2)
Fe1 N1 C5 C6 -179.34(12)
C9 N1 C5 C4 179.57(13)
Fe1 N1 C5 C4 1.32(17)
C3 C4 C5 N1 -13.75(19)
C3 C4 C5 C6 166.94(15)
N1 C5 C6 C7 -1.5(2)
C4 C5 C6 C7 177.72(16)
C5 C6 C7 C8 2.2(3)
C6 C7 C8 C9 -0.3(3)
C5 N1 C9 C8 3.1(2)
Fe1 N1 C9 C8 -178.83(12)
C5 N1 C9 C10 -173.52(14)
Fe1 N1 C9 C10 4.60(19)
C7 C8 C9 N1 -2.3(2)
C7 C8 C9 C10 174.08(16)
N1 C9 C10 S1 -20.73(18)
C8 C9 C10 S1 162.70(13)
C11 S1 C10 C9 -87.21(13)
Fe1 S1 C10 C9 22.68(12)
C10 S1 C11 C12 30.37(15)
Fe1 S1 C11 C12 -70.77(14)
C10 S1 C11 C16 -154.13(12)
Fe1 S1 C11 C16 104.73(11)
C16 C11 C12 C13 -1.1(2)
S1 C11 C12 C13 174.22(12)
C11 C12 C13 C14 -0.3(2)
C12 C13 C14 C15 1.5(2)
C13 C14 C15 C16 -1.2(2)
C14 C15 C16 C11 -0.2(2)
C12 C11 C16 C15 1.4(2)
S1 C11 C16 C15 -174.24(12)
Fe1 S2 C17 C22 -76.63(13)
Fe1 S2 C17 C18 105.27(13)
C22 C17 C18 C19 1.9(3)
S2 C17 C18 C19 -179.98(14)
C17 C18 C19 C20 0.1(3)
C18 C19 C20 C21 -1.5(3)
C19 C20 C21 C22 0.9(3)
C20 C21 C22 C17 1.2(3)
C18 C17 C22 C21 -2.5(2)
S2 C17 C22 C21 179.33(12)
